data_7007348
loop_
_publ_author_name
'Greco, Nicholas J.'
'Hysell, Michelle'
'Goldenberg, Joseph R.'
'Rheingold, Arnold L.'
'Tor, Yitzhak'

_publ_section_title
;
 Alkyne-containing chelating ligands: synthesis, properties and metal
 coordination of 1,2-di(quinolin-8-yl)ethyne.
;
_journal_issue 19
_journal_name_full 'Dalton transactions (Cambridge, England : 2003)'
_journal_page_first 2288
_journal_page_last 2290
_journal_paper_doi 10.1039/b603983a
_journal_year 2006
_chemical_formula_sum 'C22 H15 Ag Cl N3 O4'
_chemical_formula_weight 528.69
_chemical_name_systematic
;
?
;
_space_group_IT_number 14
_symmetry_cell_setting monoclinic
_symmetry_space_group_name_Hall '-P 2ybc'
_symmetry_space_group_name_H-M 'P 1 21/c 1'
_atom_sites_solution_hydrogens geom
_atom_sites_solution_primary direct
_atom_sites_solution_secondary difmap
_audit_creation_method SHELXL-97
_cell_angle_alpha 90.00
_cell_angle_beta 105.290(4)
_cell_angle_gamma 90.00
_cell_formula_units_Z 4
_cell_length_a 6.8416(17)
_cell_length_b 23.779(6)
_cell_length_c 12.724(4)
_cell_measurement_reflns_used 6731
_cell_measurement_temperature 213(2)
_cell_measurement_theta_max 27.97
_cell_measurement_theta_min 3.06
_cell_volume 1996.8(9)
_computing_cell_refinement 'Bruker SMART'
_computing_data_collection 'Bruker SMART'
_computing_data_reduction 'Bruker SAINT'
_computing_molecular_graphics 'Bruker SHELXTL'
_computing_publication_material 'Bruker SHELXTL'
_computing_structure_refinement 'SHELXL-97 (Sheldrick, 1997)'
_computing_structure_solution 'SHELXS-97 (Sheldrick, 1990)'
_diffrn_ambient_temperature 213(2)
_diffrn_measured_fraction_theta_full 0.999
_diffrn_measured_fraction_theta_max 0.999
_diffrn_measurement_device_type 'CCD area detector'
_diffrn_measurement_method 'phi and omega scans'
_diffrn_radiation_monochromator graphite
_diffrn_radiation_source 'fine-focus sealed tube'
_diffrn_radiation_type MoK\a
_diffrn_radiation_wavelength 0.71073
_diffrn_reflns_av_R_equivalents 0.0394
_diffrn_reflns_av_sigmaI/netI 0.0417
_diffrn_reflns_limit_h_max 8
_diffrn_reflns_limit_h_min -7
_diffrn_reflns_limit_k_max 29
_diffrn_reflns_limit_k_min -28
_diffrn_reflns_limit_l_max 15
_diffrn_reflns_limit_l_min -14
_diffrn_reflns_number 12985
_diffrn_reflns_theta_full 26.00
_diffrn_reflns_theta_max 26.00
_diffrn_reflns_theta_min 1.71
_exptl_absorpt_coefficient_mu 1.180
_exptl_absorpt_correction_T_max 0.9220
_exptl_absorpt_correction_T_min 0.7185
_exptl_absorpt_correction_type empirical
_exptl_absorpt_process_details sadabs
_exptl_crystal_colour colorless
_exptl_crystal_density_diffrn 1.759
_exptl_crystal_density_meas 0
_exptl_crystal_density_method 'not measured'
_exptl_crystal_description rod
_exptl_crystal_F_000 1056
_exptl_crystal_size_max 0.30
_exptl_crystal_size_mid 0.10
_exptl_crystal_size_min 0.07
_refine_diff_density_max 0.949
_refine_diff_density_min -1.057
_refine_diff_density_rms 0.110
_refine_ls_extinction_method none
_refine_ls_goodness_of_fit_ref 1.186
_refine_ls_hydrogen_treatment mixed
_refine_ls_matrix_type full
_refine_ls_number_parameters 280
_refine_ls_number_reflns 3925
_refine_ls_number_restraints 0
_refine_ls_restrained_S_all 1.186
_refine_ls_R_factor_all 0.0725
_refine_ls_R_factor_gt 0.0606
_refine_ls_shift/su_max 0.022
_refine_ls_shift/su_mean 0.005
_refine_ls_structure_factor_coef Fsqd
_refine_ls_weighting_details 'calc w=1/[\s^2^(Fo^2^)+(0.0500P)^2^+8.0000P] where P=(Fo^2^+2Fc^2^)/3'
_refine_ls_weighting_scheme calc
_refine_ls_wR_factor_gt 0.1441
_refine_ls_wR_factor_ref 0.1492
_reflns_number_gt 3355
_reflns_number_total 3925
_reflns_threshold_expression >2sigma(I)
_cod_data_source_file b603983a.txt
_cod_data_source_block 1,2-(diquinolin-8-yl)ethyne-Silver_Complex
_cod_depositor_comments
;
The following automatic conversions were performed:
'_symmetry_cell_setting' value 'Monoclinic' changed to 'monoclinic'
according to '/home/saulius/struct/CIF-dictionaries/cif_core.dic'
dictionary named 'cif_core.dic' version 2.4.1 from 2010-06-29.

Automatic conversion script
Id: cif_fix_enum 1527 2010-12-29 10:47:43Z saulius 
;
_cod_original_cell_volume 1996.7(9)
_cod_original_sg_symbol_H-M P2(1)/c
_cod_database_code 7007348

loop_
_symmetry_equiv_pos_as_xyz
'x, y, z'
'-x, y+1/2, -z+1/2'
'-x, -y, -z'
'x, -y-1/2, z-1/2'

loop_
_atom_site_label
_atom_site_type_symbol
_atom_site_fract_x
_atom_site_fract_y
_atom_site_fract_z
_atom_site_U_iso_or_equiv
_atom_site_adp_type
_atom_site_occupancy
_atom_site_symmetry_multiplicity
_atom_site_calc_flag
_atom_site_refinement_flags
_atom_site_disorder_assembly
_atom_site_disorder_group
Ag1 Ag 0.32967(8) 0.506875(19) 0.59131(4) 0.04053(18) Uani 1 1 d . . .
Cl1 Cl 0.7733(3) 0.63948(7) 1.03174(13) 0.0453(4) Uani 1 1 d . . .
O1 O 0.6286(11) 0.6540(4) 0.9369(5) 0.107(3) Uani 1 1 d . . .
O2 O 0.8045(11) 0.5822(3) 1.0456(9) 0.124(3) Uani 1 1 d . . .
O3 O 0.7095(12) 0.6603(4) 1.1196(5) 0.106(3) Uani 1 1 d . . .
O4 O 0.9636(9) 0.6646(3) 1.0329(5) 0.0713(16) Uani 1 1 d . . .
N1 N 0.3726(7) 0.6006(2) 0.5832(4) 0.0302(10) Uani 1 1 d . . .
N2 N 0.2202(7) 0.4182(2) 0.5493(4) 0.0283(10) Uani 1 1 d . . .
N3 N 0.4762(12) 0.4947(3) 0.7876(5) 0.0622(18) Uani 1 1 d . . .
C1 C 0.3336(8) 0.6308(2) 0.4872(4) 0.0286(12) Uani 1 1 d . . .
C2 C 0.4435(9) 0.6287(3) 0.6743(4) 0.0320(13) Uani 1 1 d . . .
H2B H 0.4704 0.6082 0.7398 0.038 Uiso 1 1 calc R . .
C3 C 0.4817(9) 0.6862(3) 0.6816(5) 0.0377(14) Uani 1 1 d . . .
H3C H 0.5328 0.7037 0.7496 0.045 Uiso 1 1 calc R . .
C4 C 0.4430(9) 0.7165(3) 0.5873(5) 0.0369(14) Uani 1 1 d . . .
H4B H 0.4665 0.7554 0.5894 0.044 Uiso 1 1 calc R . .
C5 C 0.3669(8) 0.6887(3) 0.4858(5) 0.0324(13) Uani 1 1 d . . .
C6 C 0.3270(9) 0.7180(3) 0.3851(5) 0.0410(15) Uani 1 1 d . . .
H6A H 0.3494 0.7570 0.3843 0.049 Uiso 1 1 calc R . .
C7 C 0.2567(10) 0.6897(3) 0.2905(5) 0.0409(15) Uani 1 1 d . . .
H7A H 0.2326 0.7092 0.2241 0.049 Uiso 1 1 calc R . .
C8 C 0.2196(9) 0.6321(3) 0.2899(5) 0.0347(13) Uani 1 1 d . . .
H8A H 0.1686 0.6135 0.2231 0.042 Uiso 1 1 calc R . .
C9 C 0.2560(8) 0.6020(2) 0.3852(4) 0.0288(12) Uani 1 1 d . . .
C10 C 0.2132(8) 0.5430(3) 0.3803(4) 0.0313(13) Uani 1 1 d . . .
C11 C 0.1748(9) 0.4943(3) 0.3711(5) 0.0339(13) Uani 1 1 d . . .
C12 C 0.1207(8) 0.4358(2) 0.3541(5) 0.0308(12) Uani 1 1 d . . .
C13 C 0.0499(9) 0.4153(3) 0.2504(5) 0.0453(16) Uani 1 1 d . . .
H13A H 0.0322 0.4400 0.1911 0.054 Uiso 1 1 calc R . .
C14 C 0.0040(10) 0.3591(3) 0.2310(6) 0.0517(18) Uani 1 1 d . . .
H14A H -0.0429 0.3461 0.1590 0.062 Uiso 1 1 calc R . .
C15 C 0.0261(9) 0.3221(3) 0.3159(6) 0.0442(16) Uani 1 1 d . . .
H15A H -0.0071 0.2840 0.3018 0.053 Uiso 1 1 calc R . .
C16 C 0.0977(9) 0.3408(3) 0.4234(5) 0.0353(13) Uani 1 1 d . . .
C17 C 0.1239(9) 0.3046(3) 0.5146(6) 0.0430(16) Uani 1 1 d . . .
H17A H 0.0930 0.2661 0.5042 0.052 Uiso 1 1 calc R . .
C18 C 0.1938(9) 0.3255(3) 0.6174(5) 0.0400(15) Uani 1 1 d . . .
H18A H 0.2111 0.3018 0.6782 0.048 Uiso 1 1 calc R . .
C19 C 0.2389(9) 0.3823(3) 0.6309(5) 0.0364(14) Uani 1 1 d . . .
H19A H 0.2855 0.3962 0.7024 0.044 Uiso 1 1 calc R . .
C20 C 0.1470(8) 0.3987(2) 0.4455(5) 0.0277(12) Uani 1 1 d . . .
C21 C 0.7012(11) 0.4520(4) 0.9664(6) 0.0561(19) Uani 1 1 d . . .
H21A H 0.8310 0.4410 0.9555 0.084 Uiso 1 1 calc R . .
H21B H 0.6346 0.4192 0.9866 0.084 Uiso 1 1 calc R . .
H21C H 0.7221 0.4798 1.0240 0.084 Uiso 1 1 calc R . .
C22 C 0.5747(11) 0.4758(3) 0.8658(5) 0.0428(15) Uani 1 1 d . . .

loop_
_atom_site_aniso_label
_atom_site_aniso_U_11
_atom_site_aniso_U_22
_atom_site_aniso_U_33
_atom_site_aniso_U_23
_atom_site_aniso_U_13
_atom_site_aniso_U_12
Ag1 0.0594(3) 0.0290(3) 0.0308(3) 0.00283(19) 0.0078(2) -0.0003(2)
Cl1 0.0573(10) 0.0416(9) 0.0347(8) 0.0017(7) 0.0084(7) 0.0066(8)
O1 0.086(5) 0.168(8) 0.049(3) 0.004(4) -0.010(3) 0.008(5)
O2 0.080(5) 0.043(4) 0.256(11) -0.008(5) 0.053(6) 0.000(3)
O3 0.128(6) 0.148(7) 0.048(3) 0.013(4) 0.036(4) 0.060(5)
O4 0.073(4) 0.066(4) 0.071(4) 0.016(3) 0.011(3) -0.011(3)
N1 0.027(2) 0.036(3) 0.030(2) 0.004(2) 0.012(2) 0.005(2)
N2 0.023(2) 0.033(3) 0.029(2) 0.003(2) 0.0066(19) 0.0011(19)
N3 0.087(5) 0.062(4) 0.038(3) 0.005(3) 0.017(3) 0.011(4)
C1 0.020(3) 0.035(3) 0.033(3) 0.005(2) 0.011(2) 0.005(2)
C2 0.032(3) 0.041(3) 0.025(3) 0.001(2) 0.012(2) 0.007(3)
C3 0.035(3) 0.043(4) 0.038(3) -0.007(3) 0.015(3) -0.001(3)
C4 0.033(3) 0.033(3) 0.049(4) -0.003(3) 0.019(3) -0.001(3)
C5 0.024(3) 0.039(3) 0.036(3) 0.005(3) 0.012(2) 0.005(2)
C6 0.037(3) 0.035(3) 0.055(4) 0.012(3) 0.020(3) 0.001(3)
C7 0.039(3) 0.049(4) 0.037(3) 0.017(3) 0.015(3) 0.010(3)
C8 0.031(3) 0.044(4) 0.030(3) 0.008(3) 0.010(2) 0.009(3)
C9 0.025(3) 0.032(3) 0.030(3) 0.008(2) 0.007(2) 0.008(2)
C10 0.027(3) 0.044(4) 0.020(3) 0.001(2) 0.001(2) 0.009(3)
C11 0.032(3) 0.036(4) 0.034(3) 0.009(3) 0.010(2) 0.006(3)
C12 0.024(3) 0.037(3) 0.032(3) -0.003(2) 0.008(2) 0.001(2)
C13 0.034(3) 0.061(5) 0.037(3) 0.002(3) 0.004(3) -0.005(3)
C14 0.043(4) 0.062(5) 0.048(4) -0.017(4) 0.008(3) -0.019(3)
C15 0.032(3) 0.043(4) 0.058(4) -0.013(3) 0.014(3) -0.008(3)
C16 0.023(3) 0.035(3) 0.051(4) -0.003(3) 0.015(3) -0.001(2)
C17 0.036(3) 0.031(3) 0.070(5) -0.002(3) 0.027(3) 0.001(3)
C18 0.034(3) 0.040(4) 0.049(4) 0.014(3) 0.016(3) 0.005(3)
C19 0.029(3) 0.040(4) 0.042(3) 0.008(3) 0.013(3) 0.004(3)
C20 0.018(3) 0.032(3) 0.035(3) -0.003(2) 0.009(2) 0.001(2)
C21 0.052(4) 0.065(5) 0.045(4) 0.002(4) 0.002(3) 0.010(4)
C22 0.053(4) 0.049(4) 0.030(3) -0.004(3) 0.017(3) 0.003(3)

loop_
_atom_type_symbol
_atom_type_description
_atom_type_scat_dispersion_real
_atom_type_scat_dispersion_imag
_atom_type_scat_source
C C 0.0033 0.0016 'International Tables Vol C Tables 4.2.6.8 and 6.1.1.4'
H H 0.0000 0.0000 'International Tables Vol C Tables 4.2.6.8 and 6.1.1.4'
N N 0.0061 0.0033 'International Tables Vol C Tables 4.2.6.8 and 6.1.1.4'
O O 0.0106 0.0060 'International Tables Vol C Tables 4.2.6.8 and 6.1.1.4'
Cl Cl 0.1484 0.1585 'International Tables Vol C Tables 4.2.6.8 and 6.1.1.4'
Ag Ag -0.8971 1.1015 'International Tables Vol C Tables 4.2.6.8 and 6.1.1.4'

loop_
_geom_angle_atom_site_label_1
_geom_angle_atom_site_label_2
_geom_angle_atom_site_label_3
_geom_angle
_geom_angle_site_symmetry_1
_geom_angle_site_symmetry_3
_geom_angle_publ_flag
N2 Ag1 N1 162.39(16) . . ?
N2 Ag1 N3 98.8(2) . . ?
N1 Ag1 N3 98.1(2) . . ?
O2 Cl1 O1 114.0(6) . . ?
O2 Cl1 O3 108.5(6) . . ?
O1 Cl1 O3 107.9(5) . . ?
O2 Cl1 O4 107.5(4) . . ?
O1 Cl1 O4 110.2(4) . . ?
O3 Cl1 O4 108.7(5) . . ?
C2 N1 C1 117.1(5) . . ?
C2 N1 Ag1 118.9(4) . . ?
C1 N1 Ag1 123.9(4) . . ?
C19 N2 C20 118.3(5) . . ?
C19 N2 Ag1 117.4(4) . . ?
C20 N2 Ag1 124.2(4) . . ?
C22 N3 Ag1 158.0(6) . . ?
N1 C1 C5 122.0(5) . . ?
N1 C1 C9 119.2(5) . . ?
C5 C1 C9 118.8(5) . . ?
N1 C2 C3 125.2(6) . . ?
C4 C3 C2 118.1(6) . . ?
C3 C4 C5 119.6(6) . . ?
C1 C5 C4 118.0(5) . . ?
C1 C5 C6 120.2(6) . . ?
C4 C5 C6 121.9(6) . . ?
C7 C6 C5 119.8(6) . . ?
C6 C7 C8 121.1(6) . . ?
C9 C8 C7 121.2(6) . . ?
C8 C9 C10 119.1(5) . . ?
C8 C9 C1 119.0(5) . . ?
C10 C9 C1 121.9(5) . . ?
C11 C10 C9 176.9(6) . . ?
C10 C11 C12 176.8(6) . . ?
C13 C12 C11 120.1(6) . . ?
C13 C12 C20 119.9(6) . . ?
C11 C12 C20 120.0(5) . . ?
C12 C13 C14 121.6(7) . . ?
C15 C14 C13 120.5(6) . . ?
C14 C15 C16 120.3(6) . . ?
C15 C16 C17 123.0(6) . . ?
C15 C16 C20 120.1(6) . . ?
C17 C16 C20 116.9(6) . . ?
C18 C17 C16 120.0(6) . . ?
C17 C18 C19 119.1(6) . . ?
N2 C19 C18 123.9(6) . . ?
N2 C20 C16 121.7(5) . . ?
N2 C20 C12 120.8(5) . . ?
C16 C20 C12 117.5(5) . . ?
N3 C22 C21 179.6(8) . . ?

loop_
_geom_bond_atom_site_label_1
_geom_bond_atom_site_label_2
_geom_bond_distance
_geom_bond_site_symmetry_2
_geom_bond_publ_flag
Ag1 N2 2.253(5) . ?
Ag1 N1 2.254(5) . ?
Ag1 N3 2.451(6) . ?
Cl1 O2 1.382(7) . ?
Cl1 O1 1.387(6) . ?
Cl1 O3 1.394(6) . ?
Cl1 O4 1.428(6) . ?
N1 C2 1.315(7) . ?
N1 C1 1.382(7) . ?
N2 C19 1.325(7) . ?
N2 C20 1.365(7) . ?
N3 C22 1.137(9) . ?
C1 C5 1.395(8) . ?
C1 C9 1.440(8) . ?
C2 C3 1.391(9) . ?
C3 C4 1.364(9) . ?
C4 C5 1.422(8) . ?
C5 C6 1.420(8) . ?
C6 C7 1.352(9) . ?
C7 C8 1.392(9) . ?
C8 C9 1.373(8) . ?
C9 C10 1.431(9) . ?
C10 C11 1.186(9) . ?
C11 C12 1.440(8) . ?
C12 C13 1.369(9) . ?
C12 C20 1.433(8) . ?
C13 C14 1.380(10) . ?
C14 C15 1.369(10) . ?
C15 C16 1.399(9) . ?
C16 C17 1.417(9) . ?
C16 C20 1.429(8) . ?
C17 C18 1.362(9) . ?
C18 C19 1.386(9) . ?
C21 C22 1.457(10) . ?
